data_2234259
loop_
_publ_author_name
'Li, Yan'
'Guo, Zhenghua'
'Dong, Jianfang'
'Li, Lianzhi'

_publ_section_title
;
 Bis[\m-<i>N</i>-(3-methoxy-2-oxidobenzylidene-1:2\k^2^<i>O</i>^2^:<i>O</i>^2^)-<small>L</small>-isoleucinato-2\k^2^<i>N</i>,<i>O</i>]bis(1,10-phenanthroline-1\k^2^<i>N</i>,<i>N</i>')dinickel(II)
 methanol tetrasolvate trihydrate
;
_journal_coeditor_code HY2519
_journal_issue 4
_journal_name_full 'Acta Crystallographica Section E'
_journal_page_first m371
_journal_page_last m372
_journal_paper_doi 10.1107/S1600536812008987
_journal_volume 68
_journal_year 2012
_chemical_formula_iupac '[Ni2 (C14 H17 N O4)2 (C12 H8 N2)2], 4C H4 O, 3H2 O'
_chemical_formula_moiety 'C52 H50 N6 Ni2 O8, 4(C H4 O), 3(H2 O)'
_chemical_formula_sum 'C56 H72 N6 Ni2 O15'
_chemical_formula_weight 1186.62
_chemical_name_systematic
;
Bis[\m-<i>N</i>-(3-methoxy-2-oxidobenzylidene-1:2\k^2^<i>O</i>^2^:<i>O</i>^2^)-
L-isoleucinato-2\k^2^<i>N</i>,<i>O</i>]bis(1,10-phenanthroline-
1\k^2^<i>N</i>,<i>N</i>')dinickel(II) methanol tetrasolvate trihydrate
;
_space_group_IT_number 19
_symmetry_cell_setting orthorhombic
_symmetry_space_group_name_Hall 'P 2ac 2ab'
_symmetry_space_group_name_H-M 'P 21 21 21'
_atom_sites_solution_hydrogens geom
_atom_sites_solution_primary direct
_atom_sites_solution_secondary difmap
_audit_creation_method SHELXL-97
_cell_angle_alpha 90.00
_cell_angle_beta 90.00
_cell_angle_gamma 90.00
_cell_formula_units_Z 4
_cell_length_a 14.1827(15)
_cell_length_b 14.3876(16)
_cell_length_c 28.787(2)
_cell_measurement_reflns_used 6251
_cell_measurement_temperature 298(2)
_cell_measurement_theta_max 22.28
_cell_measurement_theta_min 2.12
_cell_volume 5874.1(10)
_computing_cell_refinement 'SAINT (Bruker, 2007)'
_computing_data_collection 'SMART (Bruker, 2007)'
_computing_data_reduction 'SAINT (Bruker, 2007)'
_computing_molecular_graphics 'SHELXTL (Sheldrick, 2008)'
_computing_publication_material 'SHELXTL (Sheldrick, 2008)'
_computing_structure_refinement 'SHELXL97 (Sheldrick, 2008)'
_computing_structure_solution 'SHELXS97 (Sheldrick, 2008)'
_diffrn_ambient_temperature 298(2)
_diffrn_measured_fraction_theta_full 0.999
_diffrn_measured_fraction_theta_max 0.999
_diffrn_measurement_device_type 'Bruker SMART 1000 CCD'
_diffrn_measurement_method '\f and \w scans'
_diffrn_radiation_monochromator graphite
_diffrn_radiation_source 'fine-focus sealed tube'
_diffrn_radiation_type MoK\a
_diffrn_radiation_wavelength 0.71073
_diffrn_reflns_av_R_equivalents 0.0575
_diffrn_reflns_av_sigmaI/netI 0.0795
_diffrn_reflns_limit_h_max 16
_diffrn_reflns_limit_h_min -16
_diffrn_reflns_limit_k_max 14
_diffrn_reflns_limit_k_min -17
_diffrn_reflns_limit_l_max 27
_diffrn_reflns_limit_l_min -34
_diffrn_reflns_number 24389
_diffrn_reflns_theta_full 25.02
_diffrn_reflns_theta_max 25.02
_diffrn_reflns_theta_min 1.41
_exptl_absorpt_coefficient_mu 0.711
_exptl_absorpt_correction_T_max 0.7891
_exptl_absorpt_correction_T_min 0.7177
_exptl_absorpt_correction_type multi-scan
_exptl_absorpt_process_details '(SADABS; Sheldrick, 1996)'
_exptl_crystal_colour green
_exptl_crystal_density_diffrn 1.342
_exptl_crystal_density_method 'not measured'
_exptl_crystal_description block
_exptl_crystal_F_000 2504
_exptl_crystal_size_max 0.50
_exptl_crystal_size_mid 0.36
_exptl_crystal_size_min 0.35
_refine_diff_density_max 0.476
_refine_diff_density_min -0.376
_refine_ls_abs_structure_details 'Flack (1983), 4525 Friedel pairs'
_refine_ls_abs_structure_Flack 0.015(16)
_refine_ls_extinction_method none
_refine_ls_goodness_of_fit_ref 1.043
_refine_ls_hydrogen_treatment constr
_refine_ls_matrix_type full
_refine_ls_number_parameters 740
_refine_ls_number_reflns 10254
_refine_ls_number_restraints 0
_refine_ls_restrained_S_all 1.043
_refine_ls_R_factor_all 0.0865
_refine_ls_R_factor_gt 0.0540
_refine_ls_shift/su_max 0.001
_refine_ls_shift/su_mean 0.000
_refine_ls_structure_factor_coef Fsqd
_refine_ls_weighting_details 'calc w=1/[\s^2^(Fo^2^)+(0.0843P)^2^+0.2853P] where P=(Fo^2^+2Fc^2^)/3'
_refine_ls_weighting_scheme calc
_refine_ls_wR_factor_gt 0.1358
_refine_ls_wR_factor_ref 0.1573
_reflns_number_gt 7528
_reflns_number_total 10254
_reflns_threshold_expression I>2\s(I)
_cod_data_source_file hy2519.cif
_cod_data_source_block I
_cod_database_code 2234259
_cod_database_fobs_code 2234259

loop_
_symmetry_equiv_pos_as_xyz
'x, y, z'
'-x+1/2, -y, z+1/2'
'-x, y+1/2, -z+1/2'
'x+1/2, -y+1/2, -z'

loop_
_atom_site_type_symbol
_atom_site_label
_atom_site_fract_x
_atom_site_fract_y
_atom_site_fract_z
_atom_site_U_iso_or_equiv
_atom_site_adp_type
_atom_site_calc_flag
_atom_site_refinement_flags
_atom_site_occupancy
_atom_site_symmetry_multiplicity
_atom_site_disorder_assembly
_atom_site_disorder_group
Ni Ni1 0.03559(5) 0.36746(5) 0.08944(2) 0.03316(19) Uani d . 1 1 . .
Ni Ni2 0.22288(5) 0.42714(5) 0.14628(2) 0.03314(19) Uani d . 1 1 . .
N N1 0.2127(4) 0.3271(3) 0.19494(15) 0.0365(11) Uani d . 1 1 . .
N N2 0.2567(3) 0.5352(3) 0.10536(15) 0.0359(11) Uani d . 1 1 . .
N N3 0.0359(4) 0.4823(3) 0.04619(15) 0.0400(11) Uani d . 1 1 . .
N N4 0.0179(3) 0.3031(3) 0.02394(16) 0.0372(11) Uani d . 1 1 . .
N N5 -0.1105(3) 0.3774(4) 0.10477(16) 0.0416(12) Uani d . 1 1 . .
N N6 0.0125(4) 0.2470(3) 0.12675(16) 0.0420(12) Uani d . 1 1 . .
O O1 0.3623(3) 0.3827(3) 0.14860(14) 0.0430(9) Uani d . 1 1 . .
O O2 0.4656(4) 0.3041(3) 0.19199(18) 0.0682(14) Uani d . 1 1 . .
O O3 0.0782(3) 0.4453(2) 0.14790(12) 0.0325(8) Uani d . 1 1 . .
O O4 -0.0674(3) 0.5554(3) 0.16137(14) 0.0465(10) Uani d . 1 1 . .
O O5 0.2534(3) 0.5235(3) 0.19671(13) 0.0448(11) Uani d . 1 1 . .
O O6 0.3347(4) 0.6532(3) 0.20795(16) 0.0693(14) Uani d . 1 1 . .
O O7 0.1841(2) 0.3514(2) 0.08909(12) 0.0311(8) Uani d . 1 1 . .
O O8 0.2101(3) 0.2010(3) 0.03901(14) 0.0474(11) Uani d . 1 1 . .
O O9 0.5038(4) 0.4988(4) 0.1256(2) 0.0844(17) Uani d . 1 1 . .
H H9 0.4600 0.4621 0.1289 0.127 Uiso calc R 1 1 . .
O O10 0.3015(6) 0.4606(4) 0.2803(2) 0.105(2) Uani d . 1 1 . .
H H10 0.2931 0.4587 0.2521 0.157 Uiso calc R 1 1 . .
O O11 0.7727(7) 0.8424(6) 0.1603(3) 0.154(3) Uani d . 1 1 . .
H H11 0.7494 0.8798 0.1784 0.232 Uiso calc R 1 1 . .
O O12 0.4841(12) 0.6276(10) 0.9727(7) 0.141(7) Uani d P 0.50 1 . .
H H12 0.4871 0.6275 1.0011 0.212 Uiso calc PR 0.50 1 . .
O O13 0.742(2) 0.6327(17) 0.0328(9) 0.223(11) Uani d P 0.50 1 . .
H H13 0.6873 0.6325 0.0416 0.335 Uiso calc PR 0.50 1 . .
O O14 0.4813(5) 0.7793(4) 0.2115(2) 0.109(2) Uani d . 1 1 . .
H H14F 0.4361 0.7405 0.2103 0.130 Uiso d R 1 1 . .
H H14G 0.4969 0.7866 0.2398 0.130 Uiso d R 1 1 . .
O O15 0.5444(8) 0.6326(6) 0.0635(3) 0.192(5) Uani d . 1 1 . .
H H15C 0.5303 0.5859 0.0802 0.231 Uiso d R 1 1 . .
H H15D 0.5611 0.6766 0.0815 0.231 Uiso d R 1 1 . .
O O16 0.5971(7) 0.7692(6) 0.1330(3) 0.167(4) Uani d . 1 1 . .
H H16C 0.6505 0.7911 0.1406 0.200 Uiso d R 1 1 . .
H H16D 0.5611 0.7713 0.1565 0.200 Uiso d R 1 1 . .
C C1 0.3831(5) 0.3261(4) 0.1805(2) 0.0439(15) Uani d . 1 1 . .
C C2 0.3014(4) 0.2786(4) 0.2056(2) 0.0439(16) Uani d . 1 1 . .
H H2 0.3126 0.2826 0.2392 0.053 Uiso calc R 1 1 . .
C C3 0.2970(5) 0.1742(4) 0.1918(2) 0.0502(16) Uani d . 1 1 . .
H H3 0.2325 0.1532 0.1980 0.060 Uiso calc R 1 1 . .
C C4 0.3624(6) 0.1133(4) 0.2210(3) 0.067(2) Uani d . 1 1 . .
H H4A 0.4268 0.1342 0.2166 0.080 Uiso calc R 1 1 . .
H H4B 0.3467 0.1215 0.2535 0.080 Uiso calc R 1 1 . .
C C5 0.3568(7) 0.0099(5) 0.2091(3) 0.088(3) Uani d . 1 1 . .
H H5A 0.2923 -0.0102 0.2104 0.133 Uiso calc R 1 1 . .
H H5B 0.3935 -0.0250 0.2311 0.133 Uiso calc R 1 1 . .
H H5C 0.3812 -0.0002 0.1784 0.133 Uiso calc R 1 1 . .
C C6 0.3138(5) 0.1610(5) 0.1398(2) 0.064(2) Uani d . 1 1 . .
H H6A 0.3797 0.1679 0.1331 0.095 Uiso calc R 1 1 . .
H H6B 0.2787 0.2069 0.1228 0.095 Uiso calc R 1 1 . .
H H6C 0.2934 0.1001 0.1307 0.095 Uiso calc R 1 1 . .
C C7 0.1443(5) 0.3209(4) 0.2234(2) 0.0413(15) Uani d . 1 1 . .
H H7 0.1523 0.2800 0.2480 0.050 Uiso calc R 1 1 . .
C C8 0.0538(4) 0.3716(4) 0.22165(19) 0.0390(13) Uani d . 1 1 . .
C C9 0.0301(4) 0.4348(3) 0.18687(17) 0.0305(11) Uani d . 1 1 . .
C C10 -0.0507(4) 0.4890(4) 0.19425(18) 0.0364(13) Uani d . 1 1 . .
C C11 -0.1120(5) 0.4717(4) 0.2304(2) 0.0464(15) Uani d . 1 1 . .
H H11A -0.1675 0.5057 0.2330 0.056 Uiso calc R 1 1 . .
C C12 -0.0907(5) 0.4033(4) 0.2629(2) 0.0530(18) Uani d . 1 1 . .
H H12A -0.1327 0.3898 0.2867 0.064 Uiso calc R 1 1 . .
C C13 -0.0077(5) 0.3562(4) 0.2594(2) 0.0469(16) Uani d . 1 1 . .
H H13A 0.0086 0.3132 0.2822 0.056 Uiso calc R 1 1 . .
C C14 -0.1357(6) 0.6238(5) 0.1692(3) 0.074(2) Uani d . 1 1 . .
H H14A -0.1962 0.5949 0.1731 0.111 Uiso calc R 1 1 . .
H H14B -0.1378 0.6653 0.1431 0.111 Uiso calc R 1 1 . .
H H14C -0.1200 0.6580 0.1968 0.111 Uiso calc R 1 1 . .
C C15 0.2928(5) 0.5965(4) 0.1823(2) 0.0474(16) Uani d . 1 1 . .
C C16 0.2873(5) 0.6193(4) 0.13048(19) 0.0444(14) Uani d . 1 1 . .
H H16 0.3504 0.6367 0.1196 0.053 Uiso calc R 1 1 . .
C C17 0.2195(6) 0.7028(4) 0.1225(2) 0.0573(18) Uani d . 1 1 A .
H H17 0.1982 0.7003 0.0902 0.069 Uiso calc R 1 1 . .
C C18 0.2680(7) 0.7962(5) 0.1298(3) 0.081(3) Uani d . 1 1 . .
H H18A 0.2196 0.8439 0.1303 0.097 Uiso calc PR 0.687(19) 1 A 1
H H18B 0.2971 0.7955 0.1603 0.097 Uiso calc PR 0.687(19) 1 A 1
H H18C 0.2580 0.8134 0.1620 0.097 Uiso d PR 0.313(19) 1 A 2
H H18D 0.3349 0.7839 0.1266 0.097 Uiso d PR 0.313(19) 1 A 2
C C19 0.3402(11) 0.8245(9) 0.0959(5) 0.104(6) Uani d P 0.687(19) 1 A 1
H H19A 0.3114 0.8330 0.0660 0.156 Uiso calc PR 0.687(19) 1 A 1
H H19B 0.3877 0.7771 0.0938 0.156 Uiso calc PR 0.687(19) 1 A 1
H H19C 0.3687 0.8817 0.1057 0.156 Uiso calc PR 0.687(19) 1 A 1
C C19' 0.248(2) 0.8805(19) 0.1030(11) 0.104(13) Uani d P 0.313(19) 1 A 2
H H19D 0.2806 0.9322 0.1166 0.156 Uiso calc PR 0.313(19) 1 A 2
H H19E 0.1812 0.8924 0.1034 0.156 Uiso calc PR 0.313(19) 1 A 2
H H19F 0.2684 0.8722 0.0715 0.156 Uiso calc PR 0.313(19) 1 A 2
C C20 0.1311(5) 0.6957(5) 0.1540(3) 0.069(2) Uani d . 1 1 . .
H H20A 0.1490 0.7057 0.1858 0.104 Uiso calc R 1 1 A .
H H20B 0.1035 0.6351 0.1508 0.104 Uiso calc R 1 1 . .
H H20C 0.0860 0.7420 0.1449 0.104 Uiso calc R 1 1 . .
C C21 0.2769(5) 0.5277(4) 0.06221(19) 0.0400(14) Uani d . 1 1 . .
H H21 0.3022 0.5802 0.0480 0.048 Uiso calc R 1 1 . .
C C22 0.2648(4) 0.4470(4) 0.03308(19) 0.0396(14) Uani d . 1 1 . .
C C23 0.2283(4) 0.3625(4) 0.04890(17) 0.0325(12) Uani d . 1 1 . .
C C24 0.2382(4) 0.2849(4) 0.0198(2) 0.0387(14) Uani d . 1 1 . .
C C25 0.2713(5) 0.2932(4) -0.0254(2) 0.0504(16) Uani d . 1 1 . .
H H25 0.2748 0.2412 -0.0445 0.061 Uiso calc R 1 1 . .
C C26 0.2984(5) 0.3781(5) -0.0415(2) 0.0559(18) Uani d . 1 1 . .
H H26 0.3183 0.3839 -0.0722 0.067 Uiso calc R 1 1 . .
C C27 0.2972(5) 0.4540(4) -0.0139(2) 0.0494(16) Uani d . 1 1 . .
H H27 0.3175 0.5110 -0.0255 0.059 Uiso calc R 1 1 . .
C C28 0.2374(6) 0.1167(4) 0.0173(3) 0.076(2) Uani d . 1 1 . .
H H28A 0.2051 0.1105 -0.0118 0.114 Uiso calc R 1 1 . .
H H28B 0.2214 0.0653 0.0371 0.114 Uiso calc R 1 1 . .
H H28C 0.3043 0.1173 0.0120 0.114 Uiso calc R 1 1 . .
C C29 0.0400(5) 0.5701(4) 0.0581(2) 0.0498(15) Uani d . 1 1 . .
H H29 0.0394 0.5849 0.0895 0.060 Uiso calc R 1 1 . .
C C30 0.0453(5) 0.6436(5) 0.0254(3) 0.0638(19) Uani d . 1 1 . .
H H30 0.0469 0.7052 0.0351 0.077 Uiso calc R 1 1 . .
C C31 0.0478(6) 0.6215(6) -0.0201(3) 0.071(2) Uani d . 1 1 . .
H H31 0.0529 0.6686 -0.0420 0.085 Uiso calc R 1 1 . .
C C32 0.0427(5) 0.5284(5) -0.0350(2) 0.0522(17) Uani d . 1 1 . .
C C33 0.0360(4) 0.4603(4) 0.00005(19) 0.0407(14) Uani d . 1 1 . .
C C34 0.0267(4) 0.3665(4) -0.01187(18) 0.0397(13) Uani d . 1 1 . .
C C35 0.0277(5) 0.3383(5) -0.0591(2) 0.0480(16) Uani d . 1 1 . .
C C36 0.0147(5) 0.2456(5) -0.0686(2) 0.0577(19) Uani d . 1 1 . .
H H36 0.0126 0.2251 -0.0992 0.069 Uiso calc R 1 1 . .
C C37 0.0050(5) 0.1833(5) -0.0328(2) 0.0546(18) Uani d . 1 1 . .
H H37 -0.0031 0.1203 -0.0390 0.066 Uiso calc R 1 1 . .
C C38 0.0071(4) 0.2149(5) 0.0128(2) 0.0501(17) Uani d . 1 1 . .
H H38 0.0007 0.1717 0.0366 0.060 Uiso calc R 1 1 . .
C C39 0.0459(6) 0.4992(6) -0.0822(2) 0.064(2) Uani d . 1 1 . .
H H39 0.0535 0.5431 -0.1056 0.077 Uiso calc R 1 1 . .
C C40 0.0381(5) 0.4105(6) -0.0930(2) 0.065(2) Uani d . 1 1 . .
H H40 0.0394 0.3940 -0.1242 0.078 Uiso calc R 1 1 . .
C C41 -0.1719(5) 0.4423(5) 0.0922(2) 0.0553(17) Uani d . 1 1 . .
H H41 -0.1530 0.4899 0.0724 0.066 Uiso calc R 1 1 . .
C C42 -0.2679(5) 0.4399(6) 0.1089(3) 0.068(2) Uani d . 1 1 . .
H H42 -0.3112 0.4843 0.0992 0.082 Uiso calc R 1 1 . .
C C43 -0.2943(5) 0.3719(6) 0.1392(3) 0.067(2) Uani d . 1 1 . .
H H43 -0.3560 0.3711 0.1502 0.080 Uiso calc R 1 1 . .
C C44 -0.2335(5) 0.3057(5) 0.1537(2) 0.0571(18) Uani d . 1 1 . .
C C45 -0.1407(4) 0.3098(4) 0.1348(2) 0.0425(15) Uani d . 1 1 . .
C C46 -0.0745(5) 0.2405(4) 0.1462(2) 0.0456(15) Uani d . 1 1 . .
C C47 -0.1021(6) 0.1689(5) 0.1767(2) 0.0577(19) Uani d . 1 1 . .
C C48 -0.0346(7) 0.1003(5) 0.1856(3) 0.070(2) Uani d . 1 1 . .
H H48 -0.0478 0.0528 0.2065 0.084 Uiso calc R 1 1 . .
C C49 0.0508(6) 0.1030(5) 0.1637(3) 0.067(2) Uani d . 1 1 . .
H H49 0.0941 0.0553 0.1681 0.081 Uiso calc R 1 1 . .
C C50 0.0728(5) 0.1782(4) 0.1345(2) 0.0552(18) Uani d . 1 1 . .
H H50 0.1315 0.1798 0.1201 0.066 Uiso calc R 1 1 . .
C C51 -0.2548(6) 0.2340(6) 0.1859(3) 0.072(2) Uani d . 1 1 . .
H H51 -0.3140 0.2327 0.1998 0.086 Uiso calc R 1 1 . .
C C52 -0.1928(6) 0.1693(6) 0.1967(3) 0.072(2) Uani d . 1 1 . .
H H52 -0.2092 0.1231 0.2178 0.086 Uiso calc R 1 1 . .
C C53 0.5307(8) 0.5333(7) 0.1689(4) 0.116(4) Uani d . 1 1 . .
H H53A 0.5763 0.5820 0.1648 0.175 Uiso calc R 1 1 . .
H H53B 0.5581 0.4841 0.1870 0.175 Uiso calc R 1 1 . .
H H53C 0.4765 0.5575 0.1848 0.175 Uiso calc R 1 1 . .
C C54 0.3889(8) 0.4915(8) 0.2891(3) 0.109(4) Uani d . 1 1 . .
H H54A 0.3912 0.5576 0.2844 0.163 Uiso calc R 1 1 . .
H H54B 0.4328 0.4618 0.2685 0.163 Uiso calc R 1 1 . .
H H54C 0.4053 0.4775 0.3207 0.163 Uiso calc R 1 1 . .
C C55 0.8155(14) 0.8919(10) 0.1217(6) 0.223(9) Uani d . 1 1 . .
H H55A 0.8651 0.9312 0.1331 0.334 Uiso calc R 1 1 . .
H H55B 0.7686 0.9293 0.1066 0.334 Uiso calc R 1 1 . .
H H55C 0.8410 0.8480 0.1000 0.334 Uiso calc R 1 1 . .
C C56 0.5384(17) 0.5598(15) 0.9558(8) 0.116(7) Uani d P 0.50 1 . .
H H56A 0.6028 0.5803 0.9550 0.174 Uiso calc PR 0.50 1 . .
H H56B 0.5181 0.5442 0.9250 0.174 Uiso calc PR 0.50 1 . .
H H56C 0.5334 0.5060 0.9754 0.174 Uiso calc PR 0.50 1 . .
C C57 0.781(2) 0.7202(19) 0.0402(11) 0.168(12) Uani d P 0.50 1 . .
H H57A 0.7398 0.7561 0.0595 0.252 Uiso calc PR 0.50 1 . .
H H57B 0.7892 0.7511 0.0109 0.252 Uiso calc PR 0.50 1 . .
H H57C 0.8413 0.7138 0.0552 0.252 Uiso calc PR 0.50 1 . .

loop_
_atom_site_aniso_label
_atom_site_aniso_U_11
_atom_site_aniso_U_22
_atom_site_aniso_U_33
_atom_site_aniso_U_12
_atom_site_aniso_U_13
_atom_site_aniso_U_23
Ni1 0.0339(4) 0.0375(4) 0.0281(3) 0.0004(3) 0.0014(3) 0.0002(3)
Ni2 0.0324(4) 0.0388(4) 0.0283(4) 0.0000(3) 0.0011(3) 0.0012(3)
N1 0.038(3) 0.038(3) 0.034(3) 0.000(2) 0.000(3) 0.0031(19)
N2 0.037(3) 0.041(2) 0.030(2) -0.001(2) 0.003(2) -0.0023(19)
N3 0.039(3) 0.047(3) 0.034(3) 0.001(2) 0.001(2) -0.002(2)
N4 0.029(3) 0.046(3) 0.036(3) 0.000(2) -0.001(2) -0.005(2)
N5 0.031(3) 0.054(3) 0.039(3) 0.000(3) -0.003(2) -0.012(2)
N6 0.042(3) 0.046(3) 0.038(3) -0.007(2) 0.000(2) 0.004(2)
O1 0.034(2) 0.053(2) 0.042(2) 0.0045(19) 0.001(2) 0.010(2)
O2 0.039(3) 0.083(3) 0.083(4) 0.005(3) -0.006(3) 0.028(3)
O3 0.034(2) 0.039(2) 0.0240(18) 0.0015(16) 0.0018(18) -0.0017(16)
O4 0.044(3) 0.048(2) 0.047(2) 0.0108(19) 0.002(2) -0.0060(19)
O5 0.054(3) 0.046(2) 0.034(2) -0.011(2) 0.000(2) -0.0010(17)
O6 0.080(4) 0.069(3) 0.058(3) -0.020(3) -0.007(3) -0.019(2)
O7 0.026(2) 0.042(2) 0.0248(18) 0.0016(16) 0.0024(17) -0.0029(17)
O8 0.054(3) 0.044(2) 0.044(2) 0.002(2) 0.010(2) -0.0108(19)
O9 0.060(4) 0.090(4) 0.103(5) -0.010(3) 0.003(3) 0.002(3)
O10 0.141(7) 0.105(5) 0.069(4) -0.003(5) -0.018(4) 0.007(3)
O11 0.174(9) 0.157(7) 0.133(7) 0.041(7) 0.002(6) -0.007(6)
O12 0.152(15) 0.081(9) 0.191(17) -0.046(10) -0.047(13) 0.043(10)
O13 0.22(3) 0.21(2) 0.24(3) 0.03(2) -0.02(2) 0.10(2)
O14 0.111(6) 0.112(5) 0.102(5) -0.039(4) -0.020(4) 0.004(4)
O15 0.207(11) 0.162(8) 0.207(10) -0.013(8) 0.037(9) 0.072(8)
O16 0.199(10) 0.158(8) 0.144(8) -0.043(7) 0.024(7) 0.007(6)
C1 0.040(4) 0.048(3) 0.044(4) 0.005(3) -0.003(3) -0.002(3)
C2 0.042(4) 0.047(4) 0.043(4) 0.010(3) -0.001(3) 0.008(3)
C3 0.047(4) 0.050(4) 0.055(4) 0.005(3) -0.001(3) -0.001(3)
C4 0.066(5) 0.056(4) 0.078(5) 0.015(4) -0.003(4) 0.015(4)
C5 0.087(7) 0.056(5) 0.123(8) 0.022(4) 0.000(6) 0.008(5)
C6 0.063(5) 0.066(5) 0.062(5) 0.009(4) 0.002(4) -0.010(4)
C7 0.050(4) 0.039(3) 0.035(3) 0.005(3) 0.001(3) 0.006(3)
C8 0.044(4) 0.039(3) 0.034(3) -0.004(3) 0.008(3) -0.002(3)
C9 0.031(3) 0.035(3) 0.025(3) 0.000(3) 0.002(2) -0.003(2)
C10 0.038(4) 0.038(3) 0.033(3) 0.001(3) 0.002(3) -0.008(2)
C11 0.044(4) 0.052(4) 0.043(3) 0.001(3) 0.007(3) -0.006(3)
C12 0.049(4) 0.064(4) 0.046(4) 0.003(3) 0.020(3) -0.001(3)
C13 0.053(4) 0.051(4) 0.037(3) 0.000(3) 0.013(3) 0.004(3)
C14 0.081(6) 0.061(5) 0.080(5) 0.026(4) 0.002(4) -0.009(4)
C15 0.050(4) 0.047(4) 0.045(4) 0.002(3) -0.005(3) -0.011(3)
C16 0.047(4) 0.045(3) 0.041(3) -0.002(3) 0.000(3) 0.003(3)
C17 0.067(5) 0.048(4) 0.056(4) -0.004(4) -0.009(4) -0.008(3)
C18 0.099(7) 0.049(4) 0.095(6) -0.003(4) -0.009(6) -0.003(4)
C19 0.105(13) 0.076(9) 0.130(13) -0.012(8) 0.023(10) -0.002(9)
C19' 0.11(3) 0.08(2) 0.13(3) -0.012(18) 0.02(2) -0.002(18)
C20 0.066(5) 0.074(5) 0.068(5) 0.015(4) 0.000(4) -0.019(4)
C21 0.042(4) 0.041(3) 0.037(3) 0.001(3) 0.001(3) 0.007(2)
C22 0.040(4) 0.048(3) 0.031(3) 0.002(3) 0.005(3) 0.002(2)
C23 0.027(3) 0.043(3) 0.028(3) 0.006(3) -0.002(2) 0.001(2)
C24 0.033(3) 0.045(3) 0.038(3) 0.002(3) 0.000(3) -0.003(3)
C25 0.053(4) 0.058(4) 0.040(3) 0.009(3) 0.003(3) -0.013(3)
C26 0.063(5) 0.072(5) 0.032(3) 0.014(4) 0.013(3) -0.005(3)
C27 0.051(4) 0.056(4) 0.041(3) 0.002(3) 0.006(3) 0.000(3)
C28 0.099(7) 0.051(4) 0.078(5) 0.014(4) 0.011(5) -0.023(4)
C29 0.054(4) 0.049(4) 0.047(4) 0.001(4) -0.006(3) -0.001(3)
C30 0.070(5) 0.053(4) 0.068(5) 0.001(4) -0.017(4) 0.009(4)
C31 0.074(6) 0.079(5) 0.059(5) -0.011(5) -0.010(4) 0.025(4)
C32 0.050(4) 0.066(4) 0.040(3) -0.005(4) -0.006(3) 0.012(3)
C33 0.029(3) 0.058(4) 0.035(3) -0.003(3) 0.000(3) 0.009(3)
C34 0.031(3) 0.057(4) 0.030(3) 0.002(3) 0.000(3) -0.002(3)
C35 0.037(4) 0.074(5) 0.033(3) -0.002(3) -0.004(3) -0.003(3)
C36 0.049(4) 0.083(5) 0.042(4) 0.012(4) -0.003(3) -0.013(4)
C37 0.052(4) 0.059(4) 0.052(4) 0.000(3) -0.003(3) -0.023(3)
C38 0.043(4) 0.053(4) 0.055(4) -0.002(3) -0.002(3) -0.009(3)
C39 0.067(5) 0.082(5) 0.044(4) -0.005(4) -0.005(4) 0.016(4)
C40 0.062(5) 0.101(6) 0.031(3) -0.003(4) -0.005(4) -0.005(4)
C41 0.049(4) 0.068(4) 0.049(4) 0.005(4) -0.007(3) -0.017(3)
C42 0.045(4) 0.084(5) 0.076(5) 0.007(4) -0.011(4) -0.029(4)
C43 0.043(4) 0.085(5) 0.073(5) -0.012(4) 0.011(4) -0.018(4)
C44 0.043(4) 0.068(4) 0.060(4) -0.008(4) 0.005(4) -0.017(3)
C45 0.037(4) 0.054(4) 0.036(3) -0.011(3) 0.000(3) -0.011(3)
C46 0.048(4) 0.053(4) 0.036(3) -0.014(3) 0.004(3) -0.007(3)
C47 0.065(5) 0.061(4) 0.047(4) -0.022(4) 0.002(4) 0.002(3)
C48 0.081(6) 0.065(5) 0.062(5) -0.024(5) -0.001(5) 0.017(3)
C49 0.076(6) 0.056(4) 0.071(5) -0.010(4) -0.012(4) 0.020(3)
C50 0.057(4) 0.052(4) 0.056(4) 0.000(3) -0.004(3) 0.008(3)
C51 0.054(5) 0.088(6) 0.073(5) -0.028(5) 0.025(4) -0.008(4)
C52 0.075(6) 0.078(5) 0.061(5) -0.028(5) 0.014(5) 0.006(4)
C53 0.094(8) 0.120(8) 0.136(10) 0.010(7) 0.022(8) -0.031(7)
C54 0.117(10) 0.112(8) 0.097(8) -0.003(7) -0.037(7) 0.005(6)
C55 0.25(2) 0.207(18) 0.207(18) -0.056(16) 0.059(16) 0.063(14)
C56 0.108(18) 0.102(16) 0.139(19) 0.002(15) 0.013(16) -0.027(14)
C57 0.18(3) 0.15(2) 0.17(3) 0.00(2) 0.03(2) 0.05(2)

loop_
_atom_type_symbol
_atom_type_description
_atom_type_scat_dispersion_real
_atom_type_scat_dispersion_imag
_atom_type_scat_source
C C 0.0033 0.0016 'International Tables Vol C Tables 4.2.6.8 and 6.1.1.4'
H H 0.0000 0.0000 'International Tables Vol C Tables 4.2.6.8 and 6.1.1.4'
O O 0.0106 0.0060 'International Tables Vol C Tables 4.2.6.8 and 6.1.1.4'
N N 0.0061 0.0033 'International Tables Vol C Tables 4.2.6.8 and 6.1.1.4'
Ni Ni 0.3393 1.1124 'International Tables Vol C Tables 4.2.6.8 and 6.1.1.4'

loop_
_geom_angle_atom_site_label_1
_geom_angle_atom_site_label_2
_geom_angle_atom_site_label_3
_geom_angle
N6 Ni1 N3 169.6(2)
N6 Ni1 O3 94.35(16)
N3 Ni1 O3 93.18(16)
N6 Ni1 N4 94.45(18)
N3 Ni1 N4 79.25(18)
O3 Ni1 N4 167.74(16)
N6 Ni1 O7 93.95(18)
N3 Ni1 O7 94.69(17)
O3 Ni1 O7 77.10(13)
N4 Ni1 O7 93.78(16)
N6 Ni1 N5 78.1(2)
N3 Ni1 N5 94.2(2)
O3 Ni1 N5 94.47(16)
N4 Ni1 N5 95.70(18)
O7 Ni1 N5 168.04(16)
N2 Ni2 N1 168.06(19)
N2 Ni2 O7 90.26(16)
N1 Ni2 O7 99.18(16)
N2 Ni2 O5 80.89(16)
N1 Ni2 O5 90.34(17)
O7 Ni2 O5 169.54(15)
N2 Ni2 O3 98.77(17)
N1 Ni2 O3 90.18(17)
O7 Ni2 O3 79.56(14)
O5 Ni2 O3 96.19(16)
N2 Ni2 O1 91.70(17)
N1 Ni2 O1 80.01(18)
O7 Ni2 O1 96.76(15)
O5 Ni2 O1 89.11(17)
O3 Ni2 O1 168.89(15)
C7 N1 C2 119.0(5)
C7 N1 Ni2 123.5(4)
C2 N1 Ni2 115.0(4)
C21 N2 C16 118.6(5)
C21 N2 Ni2 123.9(4)
C16 N2 Ni2 114.7(3)
C29 N3 C33 118.5(5)
C29 N3 Ni1 127.8(4)
C33 N3 Ni1 113.6(4)
C38 N4 C34 117.7(5)
C38 N4 Ni1 130.7(4)
C34 N4 Ni1 111.4(3)
C41 N5 C45 117.8(6)
C41 N5 Ni1 129.1(5)
C45 N5 Ni1 112.9(4)
C50 N6 C46 117.7(5)
C50 N6 Ni1 127.7(4)
C46 N6 Ni1 114.7(4)
C1 O1 Ni2 116.3(4)
C9 O3 Ni2 121.1(3)
C9 O3 Ni1 117.9(3)
Ni2 O3 Ni1 101.48(15)
C10 O4 C14 120.0(5)
C15 O5 Ni2 115.1(4)
C23 O7 Ni2 120.7(3)
C23 O7 Ni1 117.5(3)
Ni2 O7 Ni1 101.85(15)
C24 O8 C28 119.3(5)
C53 O9 H9 109.5
C54 O10 H10 109.5
C55 O11 H11 109.5
C56 O12 H12 109.5
C57 O13 H13 109.5
H14F O14 H14G 108.4
H15C O15 H15D 108.2
H16C O16 H16D 108.3
O2 C1 O1 124.8(6)
O2 C1 C2 118.0(5)
O1 C1 C2 117.2(5)
N1 C2 C1 109.7(5)
N1 C2 C3 111.7(5)
C1 C2 C3 109.9(5)
N1 C2 H2 108.5
C1 C2 H2 108.5
C3 C2 H2 108.5
C6 C3 C4 111.9(6)
C6 C3 C2 111.4(5)
C4 C3 C2 112.9(5)
C6 C3 H3 106.7
C4 C3 H3 106.7
C2 C3 H3 106.7
C5 C4 C3 113.8(7)
C5 C4 H4A 108.8
C3 C4 H4A 108.8
C5 C4 H4B 108.8
C3 C4 H4B 108.8
H4A C4 H4B 107.7
C4 C5 H5A 109.5
C4 C5 H5B 109.5
H5A C5 H5B 109.5
C4 C5 H5C 109.5
H5A C5 H5C 109.5
H5B C5 H5C 109.5
C3 C6 H6A 109.5
C3 C6 H6B 109.5
H6A C6 H6B 109.5
C3 C6 H6C 109.5
H6A C6 H6C 109.5
H6B C6 H6C 109.5
N1 C7 C8 127.4(5)
N1 C7 H7 116.3
C8 C7 H7 116.3
C9 C8 C13 120.4(5)
C9 C8 C7 123.8(5)
C13 C8 C7 115.8(5)
O3 C9 C8 124.0(5)
O3 C9 C10 119.1(5)
C8 C9 C10 116.9(5)
O4 C10 C11 122.7(5)
O4 C10 C9 115.2(5)
C11 C10 C9 121.9(5)
C10 C11 C12 119.8(6)
C10 C11 H11A 120.1
C12 C11 H11A 120.1
C13 C12 C11 119.4(6)
C13 C12 H12A 120.3
C11 C12 H12A 120.3
C12 C13 C8 120.9(6)
C12 C13 H13A 119.6
C8 C13 H13A 119.6
O4 C14 H14A 109.5
O4 C14 H14B 109.5
H14A C14 H14B 109.5
O4 C14 H14C 109.5
H14A C14 H14C 109.5
H14B C14 H14C 109.5
O6 C15 O5 124.2(6)
O6 C15 C16 117.3(6)
O5 C15 C16 118.4(5)
N2 C16 C15 108.5(5)
N2 C16 C17 112.3(5)
C15 C16 C17 109.9(5)
N2 C16 H16 108.7
C15 C16 H16 108.7
C17 C16 H16 108.7
C18 C17 C20 110.0(6)
C18 C17 C16 112.4(6)
C20 C17 C16 111.3(5)
C18 C17 H17 107.6
C20 C17 H17 107.6
C16 C17 H17 107.6
C19' C18 C19 63.8(14)
C19' C18 C17 124.7(14)
C19 C18 C17 117.8(8)
C19 C18 H18A 107.9
C17 C18 H18A 107.9
C19' C18 H18B 124.6
C19 C18 H18B 107.9
C17 C18 H18B 107.9
H18A C18 H18B 107.2
C19' C18 H18C 105.2
C19 C18 H18C 131.7
C17 C18 H18C 106.9
H18A C18 H18C 72.7
C19' C18 H18D 107.0
C19 C18 H18D 46.1
C17 C18 H18D 105.5
H18A C18 H18D 145.3
H18B C18 H18D 70.5
H18C C18 H18D 106.2
C18 C19 H19A 109.5
H18D C19 H19A 141.9
C18 C19 H19B 109.5
H18D C19 H19B 73.2
H19A C19 H19B 109.5
C18 C19 H19C 109.5
H18D C19 H19C 104.7
H19A C19 H19C 109.5
H19B C19 H19C 109.5
C18 C19' H19D 109.5
C18 C19' H19E 109.5
H19D C19' H19E 109.5
C18 C19' H19F 109.5
H19D C19' H19F 109.5
H19E C19' H19F 109.5
C17 C20 H20A 109.5
C17 C20 H20B 109.5
H20A C20 H20B 109.5
C17 C20 H20C 109.5
H20A C20 H20C 109.5
H20B C20 H20C 109.5
N2 C21 C22 127.3(5)
N2 C21 H21 116.4
C22 C21 H21 116.4
C23 C22 C27 119.2(5)
C23 C22 C21 123.7(5)
C27 C22 C21 117.0(5)
O7 C23 C22 124.3(5)
O7 C23 C24 118.2(5)
C22 C23 C24 117.5(5)
O8 C24 C25 123.1(5)
O8 C24 C23 115.2(5)
C25 C24 C23 121.6(5)
C26 C25 C24 119.5(6)
C26 C25 H25 120.3
C24 C25 H25 120.3
C27 C26 C25 121.4(6)
C27 C26 H26 119.3
C25 C26 H26 119.3
C26 C27 C22 120.2(6)
C26 C27 H27 119.9
C22 C27 H27 119.9
O8 C28 H28A 109.5
O8 C28 H28B 109.5
H28A C28 H28B 109.5
O8 C28 H28C 109.5
H28A C28 H28C 109.5
H28B C28 H28C 109.5
N3 C29 C30 123.3(6)
N3 C29 H29 118.3
C30 C29 H29 118.3
C31 C30 C29 118.0(7)
C31 C30 H30 121.0
C29 C30 H30 121.0
C30 C31 C32 121.2(7)
C30 C31 H31 119.4
C32 C31 H31 119.4
C31 C32 C33 116.6(6)
C31 C32 C39 124.8(6)
C33 C32 C39 118.7(6)
N3 C33 C34 117.5(5)
N3 C33 C32 122.4(5)
C34 C33 C32 120.1(5)
N4 C34 C33 117.5(5)
N4 C34 C35 121.8(6)
C33 C34 C35 120.7(5)
C36 C35 C34 117.9(6)
C36 C35 C40 125.6(6)
C34 C35 C40 116.5(6)
C37 C36 C35 119.9(6)
C37 C36 H36 120.0
C35 C36 H36 120.0
C36 C37 C38 119.5(6)
C36 C37 H37 120.3
C38 C37 H37 120.3
N4 C38 C37 123.3(7)
N4 C38 H38 118.4
C37 C38 H38 118.4
C40 C39 C32 120.6(6)
C40 C39 H39 119.7
C32 C39 H39 119.7
C39 C40 C35 123.3(6)
C39 C40 H40 118.3
C35 C40 H40 118.3
N5 C41 C42 120.7(7)
N5 C41 H41 119.6
C42 C41 H41 119.6
C43 C42 C41 119.3(8)
C43 C42 H42 120.3
C41 C42 H42 120.3
C44 C43 C42 121.9(7)
C44 C43 H43 119.1
C42 C43 H43 119.1
C43 C44 C51 125.3(7)
C43 C44 C45 116.3(7)
C51 C44 C45 118.4(7)
N5 C45 C46 116.2(6)
N5 C45 C44 124.0(6)
C46 C45 C44 119.8(6)
N6 C46 C47 124.1(6)
N6 C46 C45 117.3(5)
C47 C46 C45 118.6(6)
C48 C47 C46 116.1(7)
C48 C47 C52 123.6(7)
C46 C47 C52 120.3(7)
C49 C48 C47 120.2(7)
C49 C48 H48 119.9
C47 C48 H48 119.9
C48 C49 C50 119.6(7)
C48 C49 H49 120.2
C50 C49 H49 120.2
N6 C50 C49 122.1(7)
N6 C50 H50 118.9
C49 C50 H50 118.9
C52 C51 C44 121.7(7)
C52 C51 H51 119.1
C44 C51 H51 119.1
C51 C52 C47 121.0(7)
C51 C52 H52 119.5
C47 C52 H52 119.5
O9 C53 H53A 109.5
O9 C53 H53B 109.5
H53A C53 H53B 109.5
O9 C53 H53C 109.5
H53A C53 H53C 109.5
H53B C53 H53C 109.5
O10 C54 H54A 109.5
O10 C54 H54B 109.5
H54A C54 H54B 109.5
O10 C54 H54C 109.5
H54A C54 H54C 109.5
H54B C54 H54C 109.5
O11 C55 H55A 109.5
O11 C55 H55B 109.5
H55A C55 H55B 109.5
O11 C55 H55C 109.5
H55A C55 H55C 109.5
H55B C55 H55C 109.5
O12 C56 H56A 109.5
O12 C56 H56B 109.5
H56A C56 H56B 109.5
O12 C56 H56C 109.5
H56A C56 H56C 109.5
H56B C56 H56C 109.5
O13 C57 H57A 109.5
O13 C57 H57B 109.5
H57A C57 H57B 109.5
O13 C57 H57C 109.5
H57A C57 H57C 109.5
H57B C57 H57C 109.5

loop_
_geom_bond_atom_site_label_1
_geom_bond_atom_site_label_2
_geom_bond_distance
Ni1 N6 2.065(5)
Ni1 N3 2.069(5)
Ni1 O3 2.110(3)
Ni1 N4 2.115(5)
Ni1 O7 2.119(4)
Ni1 N5 2.123(5)
Ni2 N2 2.009(4)
Ni2 N1 2.014(4)
Ni2 O7 2.049(3)
Ni2 O5 2.053(4)
Ni2 O3 2.069(4)
Ni2 O1 2.080(4)
N1 C7 1.271(7)
N1 C2 1.471(7)
N2 C21 1.279(7)
N2 C16 1.475(7)
N3 C29 1.310(7)
N3 C33 1.365(7)
N4 C38 1.318(7)
N4 C34 1.382(7)
N5 C41 1.328(8)
N5 C45 1.370(8)
N6 C50 1.327(8)
N6 C46 1.359(8)
O1 C1 1.263(7)
O2 C1 1.257(7)
O3 C9 1.322(6)
O4 C10 1.365(7)
O4 C14 1.400(8)
O5 C15 1.260(7)
O6 C15 1.250(7)
O7 C23 1.326(6)
O8 C24 1.386(7)
O8 C28 1.418(7)
O9 C53 1.396(11)
O9 H9 0.8200
O10 C54 1.341(12)
O10 H10 0.8200
O11 C55 1.452(14)
O11 H11 0.8200
O12 C56 1.33(2)
O12 H12 0.8200
O13 C57 1.39(3)
O13 H13 0.8200
O14 H14F 0.8499
O14 H14G 0.8502
O15 H15C 0.8499
O15 H15D 0.8500
O16 H16C 0.8501
O16 H16D 0.8499
C1 C2 1.527(9)
C2 C3 1.555(8)
C2 H2 0.9800
C3 C6 1.528(9)
C3 C4 1.529(9)
C3 H3 0.9800
C4 C5 1.528(10)
C4 H4A 0.9700
C4 H4B 0.9700
C5 H5A 0.9600
C5 H5B 0.9600
C5 H5C 0.9600
C6 H6A 0.9600
C6 H6B 0.9600
C6 H6C 0.9600
C7 C8 1.477(8)
C7 H7 0.9300
C8 C9 1.394(7)
C8 C13 1.411(8)
C9 C10 1.402(8)
C10 C11 1.379(8)
C11 C12 1.391(9)
C11 H11A 0.9300
C12 C13 1.362(9)
C12 H12A 0.9300
C13 H13A 0.9300
C14 H14A 0.9600
C14 H14B 0.9600
C14 H14C 0.9600
C15 C16 1.531(8)
C16 C17 1.555(9)
C16 H16 0.9800
C17 C18 1.524(9)
C17 C20 1.551(10)
C17 H17 0.9800
C18 C19' 1.47(3)
C18 C19 1.472(16)
C18 H18A 0.9700
C18 H18B 0.9700
C18 H18C 0.9699
C18 H18D 0.9701
C19 H19A 0.9600
C19 H19B 0.9600
C19 H19C 0.9600
C19' H19D 0.9600
C19' H19E 0.9600
C19' H19F 0.9600
C20 H20A 0.9600
C20 H20B 0.9600
C20 H20C 0.9600
C21 C22 1.443(8)
C21 H21 0.9300
C22 C23 1.397(8)
C22 C27 1.432(8)
C23 C24 1.403(7)
C24 C25 1.388(8)
C25 C26 1.362(9)
C25 H25 0.9300
C26 C27 1.350(8)
C26 H26 0.9300
C27 H27 0.9300
C28 H28A 0.9600
C28 H28B 0.9600
C28 H28C 0.9600
C29 C30 1.416(9)
C29 H29 0.9300
C30 C31 1.349(10)
C30 H30 0.9300
C31 C32 1.408(10)
C31 H31 0.9300
C32 C33 1.409(8)
C32 C39 1.424(9)
C33 C34 1.399(8)
C34 C35 1.419(8)
C35 C36 1.373(9)
C35 C40 1.434(9)
C36 C37 1.373(10)
C36 H36 0.9300
C37 C38 1.389(9)
C37 H37 0.9300
C38 H38 0.9300
C39 C40 1.318(10)
C39 H39 0.9300
C40 H40 0.9300
C41 C42 1.444(10)
C41 H41 0.9300
C42 C43 1.361(11)
C42 H42 0.9300
C43 C44 1.351(10)
C43 H43 0.9300
C44 C51 1.421(10)
C44 C45 1.424(9)
C45 C46 1.409(9)
C46 C47 1.408(9)
C47 C48 1.399(11)
C47 C52 1.410(11)
C48 C49 1.365(11)
C48 H48 0.9300
C49 C50 1.406(9)
C49 H49 0.9300
C50 H50 0.9300
C51 C52 1.317(11)
C51 H51 0.9300
C52 H52 0.9300
C53 H53A 0.9600
C53 H53B 0.9600
C53 H53C 0.9600
C54 H54A 0.9600
C54 H54B 0.9600
C54 H54C 0.9600
C55 H55A 0.9600
C55 H55B 0.9600
C55 H55C 0.9600
C56 H56A 0.9600
C56 H56B 0.9600
C56 H56C 0.9600
C57 H57A 0.9600
C57 H57B 0.9600
C57 H57C 0.9600

loop_
_geom_hbond_atom_site_label_D
_geom_hbond_atom_site_label_H
_geom_hbond_atom_site_label_A
_geom_hbond_site_symmetry_A
_geom_hbond_distance_DH
_geom_hbond_distance_HA
_geom_hbond_distance_DA
_geom_hbond_angle_DHA
O9 H9 O1 . 0.82 1.88 2.693(7) 169
O10 H10 O5 . 0.82 1.93 2.659(7) 147
O11 H11 O10 3_655 0.82 1.81 2.632(10) 178
O12 H12 O15 1_556 0.82 1.97 2.75(2) 158
O13 H13 O15 . 0.82 2.12 2.94(3) 179
O14 H14F O6 . 0.85 1.91 2.760(8) 180
O14 H14G O2 3_655 0.85 2.05 2.901(8) 180
O15 H15C O9 . 0.85 1.85 2.690(10) 169
O15 H15D O16 . 0.85 2.06 2.901(14) 171
O16 H16C O11 . 0.85 1.97 2.817(13) 178
O16 H16D O14 . 0.85 1.95 2.798(11) 178
C18 H18B O6 . 0.97 2.52 3.192(10) 126
C29 H29 O4 . 0.93 2.60 3.348(8) 138
C30 H30 O12 4_466 0.93 2.57 3.405(15) 149
C53 H53C O6 . 0.96 2.53 3.460(12) 164

loop_
_geom_torsion_atom_site_label_1
_geom_torsion_atom_site_label_2
_geom_torsion_atom_site_label_3
_geom_torsion_atom_site_label_4
_geom_torsion
C1 C2 C3 C4 85.0(7)
